data_4128961
loop_
_publ_author_name
'Yang, Xuemei'
'Elrod, Lindy C.'
'Le, Trung'
'Vega, Valeria S.'
'Naumann, Haley'
'Rezenom, Yohannes'
'Reibenspies, Joseph H.'
'Hall, Michael B.'
'Darensbourg, Marcetta Y.'

_publ_section_title
;
 Controlling O<sub>2</sub> Reactivity in Synthetic Analogues of [NiFeS]-
 and [NiFeSe]-Hydrogenase Active Sites.
;
_journal_issue 38
_journal_name_full 'Journal of the American Chemical Society'
_journal_page_first 15338
_journal_page_last 15347
_journal_paper_doi 10.1021/jacs.9b07448
_journal_volume 141
_journal_year 2019
_chemical_formula_moiety 'C20 H26 Cl Fe N2 Ni O S2, 1.5(C H2 Cl2), B F4'
_chemical_formula_sum 'C21.5 H29 B Cl4 F4 Fe N2 Ni O S2'
_chemical_formula_weight 738.76
_space_group_crystal_system orthorhombic
_space_group_IT_number 56
_space_group_name_Hall '-P 2ab 2ac'
_space_group_name_H-M_alt 'P c c n'
_atom_sites_solution_hydrogens geom
_atom_sites_solution_primary dual
_audit_creation_date 2018-12-03
_audit_creation_method
;
Olex2 1.2
(compiled 2018.05.29 svn.r3508 for OlexSys, GUI svn.r5506)
;
_cell_angle_alpha 90
_cell_angle_beta 90
_cell_angle_gamma 90
_cell_formula_units_Z 8
_cell_length_a 11.3768(4)
_cell_length_b 22.6888(6)
_cell_length_c 24.5582(7)
_cell_measurement_reflns_used 9758
_cell_measurement_temperature 100
_cell_measurement_theta_max 78.736
_cell_measurement_theta_min 3.599
_cell_volume 6339.1(3)
_computing_cell_refinement 'SAINT V8.38A (?, 2016)'
_computing_data_reduction 'SAINT V8.38A (?, 2016)'
_computing_molecular_graphics 'Olex2 (Dolomanov et al., 2009)'
_computing_publication_material 'Olex2 (Dolomanov et al., 2009)'
_computing_structure_refinement 'ShelXL (Sheldrick, 2015)'
_computing_structure_solution 'ShelXT (Sheldrick, 2015)'
_diffrn_ambient_temperature 100
_diffrn_detector 'Bruker CMOS area detector'
_diffrn_detector_area_resol_mean 10.5
_diffrn_detector_type 'CMOS area detector'
_diffrn_measured_fraction_theta_full 0.968
_diffrn_measured_fraction_theta_max 0.968
_diffrn_measurement_device 'three-circle diffractometer'
_diffrn_measurement_device_type 'Bruker CMOS area detector'
_diffrn_measurement_method '\f and \w scans'
_diffrn_radiation_monochromator 'mirror optics'
_diffrn_radiation_probe x-ray
_diffrn_radiation_type CuK\a
_diffrn_radiation_wavelength 1.54178
_diffrn_reflns_av_R_equivalents 0.0645
_diffrn_reflns_av_unetI/netI 0.0400
_diffrn_reflns_Laue_measured_fraction_full 0.968
_diffrn_reflns_Laue_measured_fraction_max 0.968
_diffrn_reflns_limit_h_max 13
_diffrn_reflns_limit_h_min -11
_diffrn_reflns_limit_k_max 26
_diffrn_reflns_limit_k_min -26
_diffrn_reflns_limit_l_max 28
_diffrn_reflns_limit_l_min -28
_diffrn_reflns_number 31259
_diffrn_reflns_point_group_measured_fraction_full 0.968
_diffrn_reflns_point_group_measured_fraction_max 0.968
_diffrn_reflns_theta_full 62.666
_diffrn_reflns_theta_max 62.666
_diffrn_reflns_theta_min 3.599
_diffrn_source 'microfocus sealed X-ray tube'
_diffrn_source_target Mo
_diffrn_source_type 'Incoatec I\ms'
_diffrn_standards_number 0
_exptl_absorpt_coefficient_mu 9.124
_exptl_absorpt_correction_T_max 0.1579
_exptl_absorpt_correction_T_min 0.0251
_exptl_absorpt_correction_type multi-scan
_exptl_absorpt_process_details
'SADABS-2016/2 (Bruker,2016/2) was used for absorption correction. wR2(int) was 0.1649 before and 0.1044 after correction. The Ratio of minimum to maximum transmission is 0.1590. The \l/2 correction factor is Not present.'
_exptl_crystal_colour blue
_exptl_crystal_colour_primary blue
_exptl_crystal_density_diffrn 1.548
_exptl_crystal_description plate
_exptl_crystal_F_000 3000
_exptl_crystal_size_max 0.2
_exptl_crystal_size_mid 0.2
_exptl_crystal_size_min 0.1
_refine_diff_density_max 1.835
_refine_diff_density_min -0.985
_refine_diff_density_rms 0.164
_refine_ls_extinction_method none
_refine_ls_goodness_of_fit_ref 1.127
_refine_ls_hydrogen_treatment constr
_refine_ls_matrix_type full
_refine_ls_number_parameters 386
_refine_ls_number_reflns 4926
_refine_ls_number_restraints 124
_refine_ls_restrained_S_all 1.127
_refine_ls_R_factor_all 0.1039
_refine_ls_R_factor_gt 0.0953
_refine_ls_shift/su_max 0.000
_refine_ls_shift/su_mean 0.000
_refine_ls_structure_factor_coef Fsqd
_refine_ls_weighting_details 'w=1/[\s^2^(Fo^2^)+(0.1036P)^2^+73.6076P] where P=(Fo^2^+2Fc^2^)/3'
_refine_ls_weighting_scheme calc
_refine_ls_wR_factor_gt 0.2362
_refine_ls_wR_factor_ref 0.2442
_reflns_Friedel_coverage 0.000
_reflns_number_gt 4437
_reflns_number_total 4926
_reflns_threshold_expression 'I > 2\s(I)'
_cod_data_source_file ja9b07448_si_004.cif
_cod_data_source_block nicl
_cod_original_formula_sum 'C21.50 H29 B Cl4 F4 Fe N2 Ni O S2'
_cod_database_code 4128961
_shelx_shelxl_version_number 2018/3
_shelx_space_group_comment
;
The symmetry employed for this shelxl refinement is uniquely defined
by the following loop, which should always be used as a source of
symmetry information in preference to the above space-group names.
They are only intended as comments.
;
_shelx_estimated_absorpt_t_max 0.462
_shelx_estimated_absorpt_t_min 0.263
_olex2_refinement_description
;
1. Fixed Uiso
 At 1.2 times of:
  All C(H) groups, All C(H,H) groups
 At 1.5 times of:
  All C(H,H,H) groups
2. Rigid bond restraints
 B1_1, F1_1, F2_1, F3_1, F4_1
 B1_2, F1_2, F2_2, F3_2, F4_2
 with sigma for 1-2 distances of 0.005 and sigma for 1-3 distances of 0.005
 C17, C18, C19, C20, C21
 with sigma for 1-2 distances of 0.005 and sigma for 1-3 distances of 0.005
3. Uiso/Uaniso restraints and constraints
B1_1 \\sim F1_1 \\sim F2_1 \\sim F3_1 \\sim F4_1 \\sim B1_2 \\sim F1_2 \\sim
F2_2 \\sim F3_2 \\sim F4_2: within 2A with sigma of 0.005 and sigma for
terminal atoms of 0.01
C17 \\sim C18 \\sim C19 \\sim C20 \\sim C21: within 2A with sigma of 0.005 and
sigma for terminal atoms of 0.01
4. Same fragment restrains
{B1_2, F1_2, F2_2, F3_2, F4_2}
as
{B1_1, F1_1, F2_1, F3_1, F4_1} sigma for 1-2: 0.005 1-3: 0.04
5. Others
 Sof(B1)=Sof(F1)=Sof(F2)=Sof(F3)=Sof(F4)=1-FVAR(1)
 Sof(B1)=Sof(F1)=Sof(F2)=Sof(F3)=Sof(F4)=FVAR(1)
 Fixed Sof: H1BA(0.5) H1BB(0.5)
6.a Secondary CH2 refined with riding coordinates:
 C3(H3A,H3B), C4(H4A,H4B), C5(H5A,H5B), C6(H6A,H6B), C8(H8A,H8B), C9(H9A,H9B),
 C10(H10A,H10B), C1A(H1AA,H1AB), C1B(H1BA,H1BB)
6.b Aromatic/amide H refined with riding coordinates:
 C12(H12), C13(H13), C15(H15), C16(H16), C17(H17), C18(H18), C19(H19),
 C20(H20), C21(H21)
6.c Idealised Me refined as rotating group:
 C0AA(H0AA,H0AB,H0AC)
;
_olex2_submission_special_instructions 'No special instructions were received'

loop_
_space_group_symop_operation_xyz
'x, y, z'
'-x+1/2, -y+1/2, z'
'-x, y+1/2, -z+1/2'
'x+1/2, -y, -z+1/2'
'-x, -y, -z'
'x-1/2, y-1/2, -z'
'x, -y-1/2, z-1/2'
'-x-1/2, y, z-1/2'

loop_
_atom_site_label
_atom_site_type_symbol
_atom_site_fract_x
_atom_site_fract_y
_atom_site_fract_z
_atom_site_U_iso_or_equiv
_atom_site_adp_type
_atom_site_occupancy
_atom_site_site_symmetry_order
_atom_site_calc_flag
_atom_site_refinement_flags_posn
_atom_site_refinement_flags_adp
_atom_site_refinement_flags_occupancy
_atom_site_disorder_assembly
_atom_site_disorder_group
Ni1 Ni 0.24926(12) 0.50949(5) 0.63248(5) 0.0283(4) Uani 1 1 d . . . . .
Fe1 Fe 0.28243(11) 0.58101(5) 0.52339(5) 0.0283(4) Uani 1 1 d . . . . .
Cl1 Cl 0.80386(19) 0.67386(9) 0.67228(9) 0.0388(5) Uani 1 1 d . . . . .
S1 S 0.20142(17) 0.59595(8) 0.60680(8) 0.0287(5) Uani 1 1 d . . . . .
S2 S 0.39613(17) 0.51815(8) 0.57523(8) 0.0288(5) Uani 1 1 d . . . . .
O1 O 0.1293(6) 0.4864(3) 0.4869(2) 0.0419(15) Uani 1 1 d . . . . .
N1 N 0.0961(6) 0.4964(3) 0.6628(3) 0.0293(15) Uani 1 1 d . . . . .
N2 N 0.2833(6) 0.4324(3) 0.6642(3) 0.0354(16) Uani 1 1 d . . . . .
C1 C 0.1900(7) 0.5225(4) 0.5024(3) 0.0313(18) Uani 1 1 d . . . . .
C0AA C 0.4081(8) 0.4177(4) 0.6712(4) 0.039(2) Uani 1 1 d . . . . .
H0AA H 0.444796 0.412582 0.635423 0.058 Uiso 1 1 calc GR . . . .
H0AB H 0.415070 0.380998 0.692039 0.058 Uiso 1 1 calc GR . . . .
H0AC H 0.447596 0.449609 0.690872 0.058 Uiso 1 1 calc GR . . . .
C3 C 0.2281(8) 0.3881(4) 0.6292(4) 0.042(2) Uani 1 1 d . . . . .
H3A H 0.254002 0.348339 0.640749 0.050 Uiso 1 1 calc R . . . .
H3B H 0.254210 0.394123 0.591148 0.050 Uiso 1 1 calc R . . . .
C4 C 0.0924(8) 0.3912(4) 0.6316(4) 0.040(2) Uani 1 1 d . . . . .
H4A H 0.060280 0.365890 0.602313 0.049 Uiso 1 1 calc R . . . .
H4B H 0.066324 0.374456 0.666754 0.049 Uiso 1 1 calc R . . . .
C5 C 0.0398(8) 0.4519(3) 0.6257(3) 0.0321(18) Uani 1 1 d . . . . .
H5A H 0.048627 0.465144 0.587542 0.039 Uiso 1 1 calc R . . . .
H5B H -0.045364 0.449842 0.633893 0.039 Uiso 1 1 calc R . . . .
C6 C 0.2253(8) 0.4333(4) 0.7194(4) 0.041(2) Uani 1 1 d . . . . .
H6A H 0.280454 0.450100 0.746437 0.049 Uiso 1 1 calc R . . . .
H6B H 0.206965 0.392373 0.730639 0.049 Uiso 1 1 calc R . . . .
C8 C 0.1112(8) 0.4700(4) 0.7188(3) 0.0350(19) Uani 1 1 d . . . . .
H8A H 0.043155 0.444527 0.727629 0.042 Uiso 1 1 calc R . . . .
H8B H 0.115822 0.501669 0.746419 0.042 Uiso 1 1 calc R . . . .
C9 C 0.0233(7) 0.5515(3) 0.6646(4) 0.0342(18) Uani 1 1 d . . . . .
H9A H 0.046935 0.575957 0.696167 0.041 Uiso 1 1 calc R . . . .
H9B H -0.060835 0.541249 0.668751 0.041 Uiso 1 1 calc R . . . .
C10 C 0.0418(7) 0.5854(3) 0.6124(3) 0.0295(17) Uani 1 1 d . . . . .
H10A H 0.000908 0.623877 0.613830 0.035 Uiso 1 1 calc R . . . .
H10B H 0.011609 0.562816 0.580838 0.035 Uiso 1 1 calc R . . . .
C11 C 0.5106(7) 0.5615(3) 0.6051(3) 0.0281(17) Uani 1 1 d . . . . .
C12 C 0.6198(7) 0.5605(3) 0.5815(3) 0.0317(18) Uani 1 1 d . . . . .
H12 H 0.633228 0.535782 0.550874 0.038 Uiso 1 1 calc R . . . .
C13 C 0.7118(7) 0.5951(4) 0.6015(4) 0.0340(19) Uani 1 1 d . . . . .
H13 H 0.787246 0.594248 0.584904 0.041 Uiso 1 1 calc R . . . .
C14 C 0.6899(7) 0.6305(3) 0.6460(3) 0.0312(18) Uani 1 1 d . . . . .
C15 C 0.5802(8) 0.6333(4) 0.6703(3) 0.0353(19) Uani 1 1 d . . . . .
H15 H 0.566243 0.659030 0.700072 0.042 Uiso 1 1 calc R . . . .
C16 C 0.4903(8) 0.5974(4) 0.6501(3) 0.0340(19) Uani 1 1 d . . . . .
H16 H 0.415295 0.597516 0.667086 0.041 Uiso 1 1 calc R . . . .
C17 C 0.2678(8) 0.6723(4) 0.5052(4) 0.0385(14) Uani 1 1 d . U . . .
H17 H 0.219453 0.700387 0.523152 0.046 Uiso 1 1 calc R . . . .
C18 C 0.3856(8) 0.6564(3) 0.5191(3) 0.0365(14) Uani 1 1 d . U . . .
H18 H 0.429399 0.672046 0.548645 0.044 Uiso 1 1 calc R . . . .
C19 C 0.4269(9) 0.6131(4) 0.4812(3) 0.0376(14) Uani 1 1 d . U . . .
H19 H 0.502267 0.595092 0.481346 0.045 Uiso 1 1 calc R . . . .
C20 C 0.3357(8) 0.6022(4) 0.4438(4) 0.0385(14) Uani 1 1 d . U . . .
H20 H 0.338610 0.576027 0.413578 0.046 Uiso 1 1 calc R . . . .
C21 C 0.2379(9) 0.6377(4) 0.4596(4) 0.0381(14) Uani 1 1 d . U . . .
H21 H 0.163572 0.638068 0.442017 0.046 Uiso 1 1 calc R . . . .
Cl1A Cl 0.5306(4) 0.26597(12) 0.60846(12) 0.0838(11) Uani 1 1 d . . . . .
Cl2A Cl 0.4191(3) 0.25032(11) 0.71284(12) 0.0727(9) Uani 1 1 d . . . . .
C1A C 0.5550(11) 0.2588(4) 0.6787(5) 0.060(3) Uani 1 1 d . . . . .
H1AA H 0.596018 0.294210 0.692569 0.072 Uiso 1 1 calc R . . . .
H1AB H 0.605424 0.224067 0.685744 0.072 Uiso 1 1 calc R . . . .
Cl1B Cl 0.3786(3) 0.75283(11) 0.64166(14) 0.0672(8) Uani 1 1 d . . . . .
C1B C 0.250000 0.750000 0.6823(7) 0.080(6) Uani 1 2 d S T P . .
H1BA H 0.253084 0.714737 0.706047 0.096 Uiso 0.5 1 calc R . . . .
H1BB H 0.246916 0.785264 0.706045 0.096 Uiso 0.5 1 calc R . . . .
B1_1 B 0.2743(18) 0.6044(12) 0.7880(10) 0.051(3) Uani 0.599(13) 1 d D U . A 1
F1_1 F 0.3431(11) 0.6422(5) 0.7529(4) 0.071(3) Uani 0.599(13) 1 d D U . A 1
F2_1 F 0.1689(10) 0.6195(6) 0.7656(5) 0.057(3) Uani 0.599(13) 1 d D U . A 1
F3_1 F 0.2985(12) 0.6278(7) 0.8376(4) 0.062(3) Uani 0.599(13) 1 d D U . A 1
F4_1 F 0.3170(11) 0.5506(5) 0.7754(6) 0.070(3) Uani 0.599(13) 1 d D U . A 1
B1_2 B 0.269(2) 0.5969(15) 0.7890(13) 0.067(4) Uani 0.401(13) 1 d D U . A 2
F1_2 F 0.2383(15) 0.5476(7) 0.8237(6) 0.072(4) Uani 0.401(13) 1 d D U . A 2
F2_2 F 0.1518(14) 0.6097(11) 0.7851(8) 0.066(4) Uani 0.401(13) 1 d D U . A 2
F3_2 F 0.3329(18) 0.6304(12) 0.8236(9) 0.078(5) Uani 0.401(13) 1 d D U . A 2
F4_2 F 0.3221(17) 0.5674(10) 0.7484(7) 0.077(5) Uani 0.401(13) 1 d D U . A 2

loop_
_atom_site_aniso_label
_atom_site_aniso_U_11
_atom_site_aniso_U_22
_atom_site_aniso_U_33
_atom_site_aniso_U_23
_atom_site_aniso_U_13
_atom_site_aniso_U_12
Ni1 0.0340(8) 0.0215(7) 0.0292(7) 0.0023(5) -0.0007(6) 0.0013(5)
Fe1 0.0378(8) 0.0187(6) 0.0283(7) 0.0005(5) -0.0002(5) -0.0005(5)
Cl1 0.0427(12) 0.0274(10) 0.0464(12) -0.0081(9) -0.0016(9) -0.0041(8)
S1 0.0353(10) 0.0201(9) 0.0309(10) -0.0005(7) -0.0002(8) 0.0039(8)
S2 0.0362(11) 0.0195(9) 0.0308(10) -0.0001(7) -0.0010(8) 0.0018(7)
O1 0.043(3) 0.042(4) 0.041(3) -0.012(3) 0.002(3) -0.008(3)
N1 0.035(4) 0.022(3) 0.031(3) 0.002(3) 0.005(3) -0.005(3)
N2 0.042(4) 0.035(4) 0.030(4) 0.004(3) -0.001(3) 0.005(3)
C1 0.036(4) 0.029(4) 0.029(4) -0.010(4) 0.001(3) -0.003(4)
C0AA 0.043(5) 0.029(4) 0.045(5) 0.007(4) -0.002(4) 0.005(4)
C3 0.045(5) 0.022(4) 0.058(6) -0.002(4) 0.005(4) 0.006(4)
C4 0.050(5) 0.025(4) 0.046(5) -0.001(4) 0.004(4) -0.007(4)
C5 0.038(5) 0.019(4) 0.039(4) 0.001(3) 0.000(4) -0.006(3)
C6 0.043(5) 0.045(5) 0.036(5) 0.010(4) 0.002(4) 0.005(4)
C8 0.042(5) 0.036(5) 0.027(4) 0.002(3) 0.004(3) -0.004(4)
C9 0.033(4) 0.023(4) 0.046(5) -0.001(4) 0.000(4) 0.007(3)
C10 0.028(4) 0.023(4) 0.037(4) -0.002(3) -0.003(3) 0.010(3)
C11 0.033(4) 0.020(4) 0.031(4) 0.002(3) -0.001(3) -0.001(3)
C12 0.039(5) 0.022(4) 0.034(4) -0.004(3) 0.004(4) 0.002(3)
C13 0.033(4) 0.032(4) 0.037(5) 0.002(4) 0.002(3) 0.003(3)
C14 0.034(4) 0.025(4) 0.035(4) 0.002(3) -0.004(3) -0.002(3)
C15 0.040(5) 0.031(4) 0.035(4) -0.002(4) -0.001(4) 0.006(4)
C16 0.036(5) 0.038(5) 0.027(4) 0.003(4) -0.001(3) 0.000(4)
C17 0.055(3) 0.021(3) 0.039(3) 0.010(2) 0.002(3) 0.008(3)
C18 0.053(3) 0.019(3) 0.037(3) 0.008(2) 0.002(3) -0.002(3)
C19 0.050(3) 0.027(3) 0.036(3) 0.008(3) 0.004(3) 0.001(3)
C20 0.053(3) 0.027(3) 0.035(3) 0.004(2) 0.003(3) 0.004(3)
C21 0.052(3) 0.024(3) 0.038(3) 0.011(3) 0.000(3) 0.006(3)
Cl1A 0.150(3) 0.0442(16) 0.0573(17) 0.0080(12) 0.0324(19) -0.0103(18)
Cl2A 0.120(3) 0.0354(13) 0.0629(16) 0.0079(12) 0.0333(17) 0.0173(15)
C1A 0.071(7) 0.026(5) 0.082(8) -0.004(5) -0.021(6) 0.006(5)
Cl1B 0.0709(18) 0.0373(13) 0.093(2) 0.0023(13) -0.0012(15) 0.0133(12)
C1B 0.094(14) 0.109(16) 0.037(8) 0.000 0.000 0.006(12)
B1_1 0.057(5) 0.055(5) 0.043(5) -0.006(4) -0.004(4) 0.004(5)
F1_1 0.093(6) 0.071(6) 0.050(5) -0.008(4) 0.015(5) -0.021(5)
F2_1 0.059(5) 0.061(6) 0.052(6) -0.015(5) -0.008(4) 0.017(4)
F3_1 0.058(7) 0.088(7) 0.040(4) -0.009(4) 0.003(4) -0.007(6)
F4_1 0.071(6) 0.051(5) 0.089(7) -0.008(5) -0.020(6) 0.013(4)
B1_2 0.050(7) 0.096(9) 0.055(7) -0.018(6) 0.001(6) 0.001(6)
F1_2 0.071(7) 0.090(9) 0.057(7) -0.018(6) 0.002(6) -0.006(6)
F2_2 0.047(6) 0.092(10) 0.059(8) -0.029(7) 0.002(6) 0.000(6)
F3_2 0.053(8) 0.101(10) 0.081(10) -0.017(8) -0.006(7) -0.011(7)
F4_2 0.056(8) 0.121(12) 0.056(8) -0.013(7) 0.009(6) 0.016(8)

loop_
_atom_type_symbol
_atom_type_description
_atom_type_scat_dispersion_real
_atom_type_scat_dispersion_imag
_atom_type_scat_source
C C 0.0181 0.0091 'International Tables Vol C Tables 4.2.6.8 and 6.1.1.4'
H H 0.0000 0.0000 'International Tables Vol C Tables 4.2.6.8 and 6.1.1.4'
B B 0.0090 0.0039 'International Tables Vol C Tables 4.2.6.8 and 6.1.1.4'
Cl Cl 0.3639 0.7018 'International Tables Vol C Tables 4.2.6.8 and 6.1.1.4'
F F 0.0727 0.0534 'International Tables Vol C Tables 4.2.6.8 and 6.1.1.4'
Fe Fe -1.1336 3.1974 'International Tables Vol C Tables 4.2.6.8 and 6.1.1.4'
N N 0.0311 0.0180 'International Tables Vol C Tables 4.2.6.8 and 6.1.1.4'
Ni Ni -3.0029 0.5091 'International Tables Vol C Tables 4.2.6.8 and 6.1.1.4'
O O 0.0492 0.0322 'International Tables Vol C Tables 4.2.6.8 and 6.1.1.4'
S S 0.3331 0.5567 'International Tables Vol C Tables 4.2.6.8 and 6.1.1.4'

loop_
_geom_angle_atom_site_label_1
_geom_angle_atom_site_label_2
_geom_angle_atom_site_label_3
_geom_angle
_geom_angle_site_symmetry_1
S1 Ni1 S2 85.55(8) .
N1 Ni1 S1 91.4(2) .
N1 Ni1 S2 162.8(2) .
N1 Ni1 N2 83.5(3) .
N2 Ni1 S1 173.1(2) .
N2 Ni1 S2 100.6(2) .
S1 Fe1 S2 79.75(8) .
C1 Fe1 S1 97.6(3) .
C1 Fe1 S2 91.7(3) .
C1 Fe1 C17 128.5(4) .
C1 Fe1 C18 159.8(4) .
C1 Fe1 C19 126.1(4) .
C1 Fe1 C20 94.1(4) .
C1 Fe1 C21 95.7(4) .
C17 Fe1 S1 90.7(3) .
C17 Fe1 S2 139.6(3) .
C18 Fe1 S1 98.8(2) .
C18 Fe1 S2 102.7(3) .
C18 Fe1 C17 39.7(4) .
C18 Fe1 C20 66.5(3) .
C18 Fe1 C21 65.9(4) .
C19 Fe1 S1 136.0(3) .
C19 Fe1 S2 92.8(3) .
C19 Fe1 C17 67.4(4) .
C19 Fe1 C18 40.3(3) .
C19 Fe1 C20 39.4(4) .
C19 Fe1 C21 66.5(4) .
C20 Fe1 S1 157.1(2) .
C20 Fe1 S2 119.5(3) .
C20 Fe1 C17 66.7(3) .
C21 Fe1 S1 119.0(3) .
C21 Fe1 S2 158.4(3) .
C21 Fe1 C17 39.0(3) .
C21 Fe1 C20 39.8(3) .
Ni1 S1 Fe1 91.48(8) .
C10 S1 Ni1 96.3(3) .
C10 S1 Fe1 116.7(3) .
Ni1 S2 Fe1 88.97(8) .
C11 S2 Ni1 109.9(3) .
C11 S2 Fe1 107.1(3) .
C5 N1 Ni1 104.9(5) .
C5 N1 C8 109.5(6) .
C8 N1 Ni1 108.1(5) .
C9 N1 Ni1 112.6(5) .
C9 N1 C5 110.1(6) .
C9 N1 C8 111.5(6) .
C0AA N2 Ni1 116.3(5) .
C0AA N2 C6 108.6(7) .
C3 N2 Ni1 107.2(5) .
C3 N2 C0AA 109.1(7) .
C3 N2 C6 110.4(7) .
C6 N2 Ni1 105.1(5) .
O1 C1 Fe1 176.9(8) .
N2 C3 C4 112.0(7) .
C5 C4 C3 115.8(7) .
N1 C5 C4 112.7(7) .
N2 C6 C8 111.5(7) .
N1 C8 C6 108.6(7) .
N1 C9 C10 108.7(6) .
C9 C10 S1 105.5(5) .
C12 C11 S2 118.4(6) .
C12 C11 C16 119.7(7) .
C16 C11 S2 121.8(6) .
C11 C12 C13 121.4(7) .
C14 C13 C12 118.1(8) .
C13 C14 Cl1 119.1(6) .
C13 C14 C15 122.0(8) .
C15 C14 Cl1 118.9(6) .
C14 C15 C16 118.7(8) .
C11 C16 C15 120.1(8) .
C18 C17 Fe1 68.3(4) .
C21 C17 Fe1 69.1(5) .
C21 C17 C18 106.0(8) .
C17 C18 Fe1 71.9(5) .
C17 C18 C19 109.1(8) .
C19 C18 Fe1 69.8(5) .
C18 C19 Fe1 69.9(5) .
C20 C19 Fe1 71.3(5) .
C20 C19 C18 107.6(8) .
C19 C20 Fe1 69.2(5) .
C19 C20 C21 107.2(8) .
C21 C20 Fe1 69.6(5) .
C17 C21 Fe1 71.8(5) .
C17 C21 C20 110.1(8) .
C20 C21 Fe1 70.6(5) .
Cl1A C1A Cl2A 109.8(6) .
Cl1B C1B Cl1B 111.4(9) 2_565
F2_1 B1_1 F1_1 94.9(19) .
F3_1 B1_1 F1_1 101.1(18) .
F3_1 B1_1 F2_1 116.3(14) .
F4_1 B1_1 F1_1 101.8(17) .
F4_1 B1_1 F2_1 116.7(14) .
F4_1 B1_1 F3_1 119.2(19) .
F2_2 B1_2 F1_2 89(2) .
F3_2 B1_2 F1_2 101(2) .
F3_2 B1_2 F2_2 116.9(17) .
F4_2 B1_2 F1_2 99(2) .
F4_2 B1_2 F2_2 119.5(18) .
F4_2 B1_2 F3_2 120(2) .

loop_
_geom_bond_atom_site_label_1
_geom_bond_atom_site_label_2
_geom_bond_distance
Ni1 S1 2.131(2)
Ni1 S2 2.192(2)
Ni1 N1 1.918(7)
Ni1 N2 1.953(7)
Fe1 S1 2.272(2)
Fe1 S2 2.308(2)
Fe1 C1 1.770(8)
Fe1 C17 2.125(8)
Fe1 C18 2.077(8)
Fe1 C19 2.075(9)
Fe1 C20 2.103(9)
Fe1 C21 2.089(8)
Cl1 C14 1.751(8)
S1 C10 1.837(8)
S2 C11 1.789(8)
O1 C1 1.136(10)
N1 C5 1.502(10)
N1 C8 1.511(10)
N1 C9 1.500(10)
N2 C0AA 1.468(11)
N2 C3 1.465(12)
N2 C6 1.509(11)
C3 C4 1.546(13)
C4 C5 1.508(12)
C6 C8 1.542(12)
C9 C10 1.511(12)
C11 C12 1.373(11)
C11 C16 1.391(11)
C12 C13 1.397(12)
C13 C14 1.379(12)
C14 C15 1.385(12)
C15 C16 1.398(12)
C17 C18 1.428(13)
C17 C21 1.408(13)
C18 C19 1.431(12)
C19 C20 1.410(13)
C20 C21 1.428(13)
Cl1A C1A 1.754(12)
Cl2A C1A 1.769(13)
Cl1B C1B 1.773(10)
B1_1 F1_1 1.45(4)
B1_1 F2_1 1.364(16)
B1_1 F3_1 1.356(17)
B1_1 F4_1 1.35(2)
B1_2 F1_2 1.45(4)
B1_2 F2_2 1.363(16)
B1_2 F3_2 1.354(17)
B1_2 F4_2 1.35(2)

loop_
_smtbx_masks_void_nr
_smtbx_masks_void_average_x
_smtbx_masks_void_average_y
_smtbx_masks_void_average_z
_smtbx_masks_void_volume
_smtbx_masks_void_count_electrons
1 0.250 0.250 -0.006 178.8 33.9
2 0.250 0.250 0.494 178.8 32.8
3 -0.250 0.750 0.506 178.8 33.8
4 -0.250 0.750 0.006 178.8 32.7
